data_4309022
loop_
_publ_author_name
'Md. Alamgir Hossain'
'Paula Morehouse'
'Douglas Powell'
'Kristin Bowman-James'

_publ_contact_author
; 
   Prof. Kristin Bowman-James
   Department of Chemistry 
   University of Kansas 
   2010 Malott Hall
   1251 Wescoe Hall Dr. 
   Lawrence, KS  66045-7582  USA 
;
_publ_contact_author_email kbowmanjames@ku.edu
_publ_contact_author_fax 1(785)8645396
_publ_contact_author_phone 1(785)8644673
_publ_section_title
;
Tritopic (Cascade) and Ditopic Complexes of Halides with an Azacryptand
;
_journal_name_full 'Inorganic Chemistry'
_journal_page_first 2143
_journal_page_last 2149
_journal_paper_doi 10.1021/ic048937e
_journal_volume 44
_journal_year 2005
_chemical_formula_moiety 'C36 H60 N8 6+, 2(H2 P O4) 1-, 4 Cl 1-, 7.5(H2 O), 0.25(C2 H6 O)'
_chemical_formula_sum 'C36.5 H80.5 Cl4 N8 O15.75 P2'
_chemical_formula_weight 1087.33
_chemical_name_systematic
; 
 ? 
;
_space_group_IT_number 15
_symmetry_cell_setting monoclinic
_symmetry_space_group_name_Hall '-C 2yc'
_symmetry_space_group_name_H-M 'C 1 2/c 1'
_atom_sites_solution_hydrogens geom
_atom_sites_solution_primary direct
_atom_sites_solution_secondary difmap
_audit_creation_method SHELXL-97
_cell_angle_alpha 90.00
_cell_angle_beta 90.456(2)
_cell_angle_gamma 90.00
_cell_formula_units_Z 16
_cell_length_a 30.9882(17)
_cell_length_b 20.6547(11)
_cell_length_c 32.8991(18)
_cell_measurement_reflns_used 5514
_cell_measurement_temperature 100(2)
_cell_measurement_theta_max 25.74
_cell_measurement_theta_min 2.20
_cell_volume 21056(2)
_computing_cell_refinement 'Bruker SMART'
_computing_data_collection 'Bruker SMART'
_computing_data_reduction 'Bruker SAINT'
_computing_molecular_graphics 'Bruker SHELXTL'
_computing_publication_material 'Bruker SHELXTL'
_computing_structure_refinement 'SHELXL-97 (Sheldrick, 1997)'
_computing_structure_solution 'SHELXS-97 (Sheldrick, 1990)'
_diffrn_ambient_temperature 100(2)
_diffrn_measured_fraction_theta_full 0.998
_diffrn_measured_fraction_theta_max 0.998
_diffrn_measurement_device_type 'Bruker APEX'
_diffrn_measurement_method '\w scan frames'
_diffrn_radiation_monochromator graphite
_diffrn_radiation_source 'fine-focus sealed tube'
_diffrn_radiation_type MoK\a
_diffrn_radiation_wavelength 0.71073
_diffrn_reflns_av_R_equivalents 0.0458
_diffrn_reflns_av_sigmaI/netI 0.0528
_diffrn_reflns_limit_h_max 32
_diffrn_reflns_limit_h_min -36
_diffrn_reflns_limit_k_max 18
_diffrn_reflns_limit_k_min -24
_diffrn_reflns_limit_l_max 34
_diffrn_reflns_limit_l_min -39
_diffrn_reflns_number 59671
_diffrn_reflns_theta_full 25.00
_diffrn_reflns_theta_max 25.00
_diffrn_reflns_theta_min 1.71
_diffrn_standards_number 325
_exptl_absorpt_coefficient_mu 0.355
_exptl_absorpt_correction_T_max 0.9790
_exptl_absorpt_correction_T_min 0.9134
_exptl_absorpt_correction_type multi-scan
_exptl_absorpt_process_details 'SADABS, 1996'
_exptl_crystal_colour colorless
_exptl_crystal_density_diffrn 1.372
_exptl_crystal_density_meas 0
_exptl_crystal_density_method 'not measured'
_exptl_crystal_description plate
_exptl_crystal_F_000 9272
_exptl_crystal_size_max 0.26
_exptl_crystal_size_mid 0.20
_exptl_crystal_size_min 0.06
_refine_diff_density_max 2.437
_refine_diff_density_min -1.373
_refine_diff_density_rms 0.125
_refine_ls_extinction_method none
_refine_ls_goodness_of_fit_ref 1.094
_refine_ls_hydrogen_treatment mixed
_refine_ls_matrix_type full
_refine_ls_number_parameters 1305
_refine_ls_number_reflns 18493
_refine_ls_number_restraints 156
_refine_ls_restrained_S_all 1.128
_refine_ls_R_factor_all 0.1379
_refine_ls_R_factor_gt 0.1067
_refine_ls_shift/su_max 0.002
_refine_ls_shift/su_mean 0.000
_refine_ls_structure_factor_coef Fsqd
_refine_ls_weighting_details 'calc w=1/[\s^2^(Fo^2^)+(0.1300P)^2^+252.0000P] where P=(Fo^2^+2Fc^2^)/3'
_refine_ls_weighting_scheme calc
_refine_ls_wR_factor_gt 0.2839
_refine_ls_wR_factor_ref 0.3049
_reflns_number_gt 13177
_reflns_number_total 18493
_reflns_threshold_expression >2sigma(I)
_cod_data_source_file ic048937esi20040803_053427_5.cif
_cod_data_source_block compound_2A_
_cod_original_formula_sum 'C36.50 H80.50 Cl4 N8 O15.75 P2'
_cod_database_code 4309022

loop_
_symmetry_equiv_pos_as_xyz
'x, y, z'
'-x, y, -z+1/2'
'x+1/2, y+1/2, z'
'-x+1/2, y+1/2, -z+1/2'
'-x, -y, -z'
'x, -y, z-1/2'
'-x+1/2, -y+1/2, -z'
'x+1/2, -y+1/2, z-1/2'

loop_
_atom_site_label
_atom_site_type_symbol
_atom_site_fract_x
_atom_site_fract_y
_atom_site_fract_z
_atom_site_U_iso_or_equiv
_atom_site_adp_type
_atom_site_occupancy
_atom_site_symmetry_multiplicity
_atom_site_calc_flag
_atom_site_refinement_flags
_atom_site_disorder_assembly
_atom_site_disorder_group
N1A N 0.13675(18) 0.4650(3) 0.8511(2) 0.0392(14) Uani 1 1 d . A .
C2A C 0.1323(3) 0.5228(5) 0.8756(3) 0.071(3) Uani 1 1 d . . .
H2AA H 0.1165 0.5111 0.9006 0.086 Uiso 1 1 calc R . .
H2AB H 0.1141 0.5540 0.8603 0.086 Uiso 1 1 calc R . .
C3A C 0.1730(3) 0.5567(5) 0.8880(3) 0.053(2) Uani 1 1 d . . .
H3AA H 0.1652 0.5966 0.9029 0.064 Uiso 1 1 calc R . .
H3AB H 0.1890 0.5284 0.9071 0.064 Uiso 1 1 calc R . .
N4A N 0.2018(2) 0.5744(4) 0.8547(2) 0.0546(19) Uani 1 1 d . . .
H4AA H 0.2114 0.5369 0.8426 0.066 Uiso 1 1 calc R . .
H4AB H 0.1861 0.5969 0.8355 0.066 Uiso 1 1 calc R . .
C5A C 0.2383(3) 0.6121(6) 0.8658(3) 0.081(4) Uani 1 1 d . . .
H5AA H 0.2528 0.5908 0.8891 0.097 Uiso 1 1 calc R . .
H5AB H 0.2279 0.6548 0.8752 0.097 Uiso 1 1 calc R . .
C6A C 0.2718(3) 0.6235(4) 0.8328(2) 0.046(2) Uani 1 1 d . . .
C7A C 0.3091(3) 0.5871(4) 0.8343(2) 0.0456(19) Uani 1 1 d . . .
H7A H 0.3125 0.5542 0.8543 0.055 Uiso 1 1 calc R . .
C8A C 0.3414(2) 0.5987(4) 0.8067(2) 0.0407(17) Uani 1 1 d . . .
H8A H 0.3669 0.5733 0.8078 0.049 Uiso 1 1 calc R . .
C9A C 0.2671(2) 0.6707(4) 0.8038(3) 0.051(2) Uani 1 1 d . . .
H9A H 0.2415 0.6961 0.8027 0.061 Uiso 1 1 calc R . .
C10A C 0.2999(3) 0.6812(4) 0.7759(2) 0.0430(18) Uani 1 1 d . . .
H10A H 0.2963 0.7132 0.7554 0.052 Uiso 1 1 calc R . .
C11A C 0.3376(2) 0.6459(3) 0.7778(2) 0.0360(16) Uani 1 1 d . . .
C12A C 0.3747(3) 0.6580(4) 0.7495(3) 0.051(2) Uani 1 1 d . . .
H12A H 0.3722 0.7025 0.7385 0.062 Uiso 1 1 calc R . .
H12B H 0.4020 0.6553 0.7652 0.062 Uiso 1 1 calc R . .
N13A N 0.37620(18) 0.6131(3) 0.71642(18) 0.0352(13) Uani 1 1 d . A .
H13A H 0.3507 0.6159 0.7020 0.042 Uiso 1 1 calc R . .
H13B H 0.3780 0.5719 0.7269 0.042 Uiso 1 1 calc R . .
C14A C 0.4124(2) 0.6226(4) 0.6878(2) 0.0434(18) Uani 1 1 d D . .
H14A H 0.4390 0.6052 0.7005 0.052 Uiso 0.619(13) 1 calc PR A 1
H14B H 0.4167 0.6697 0.6839 0.052 Uiso 0.619(13) 1 calc PR A 1
H14C H 0.4360 0.6427 0.7021 0.052 Uiso 0.381(13) 1 d PR A 2
H14D H 0.4033 0.6517 0.6667 0.052 Uiso 0.381(13) 1 d PR A 2
C15A C 0.4070(4) 0.5917(4) 0.6465(2) 0.037(3) Uani 0.619(13) 1 d PD A 1
H15A H 0.3867 0.6183 0.6302 0.045 Uiso 0.619(13) 1 calc PR A 1
H15B H 0.4352 0.5921 0.6326 0.045 Uiso 0.619(13) 1 calc PR A 1
C15' C 0.4267(3) 0.5647(6) 0.6634(5) 0.040(5) Uani 0.381(13) 1 d PD A 2
H15G H 0.4441 0.5800 0.6402 0.048 Uiso 0.381(13) 1 calc PR A 2
H15H H 0.4456 0.5374 0.6807 0.048 Uiso 0.381(13) 1 calc PR A 2
N16A N 0.39076(16) 0.5243(2) 0.64766(16) 0.0333(13) Uani 1 1 d D . .
C17A C 0.3734(3) 0.5027(5) 0.6078(2) 0.037(3) Uani 0.619(13) 1 d PD A 1
H17A H 0.3689 0.4552 0.6087 0.045 Uiso 0.619(13) 1 calc PR A 1
H17B H 0.3950 0.5119 0.5866 0.045 Uiso 0.619(13) 1 calc PR A 1
C17' C 0.3749(4) 0.5581(8) 0.6106(4) 0.043(6) Uani 0.381(13) 1 d PD A 2
H17C H 0.3961 0.5518 0.5886 0.052 Uiso 0.381(13) 1 calc PR A 2
H17D H 0.3732 0.6051 0.6163 0.052 Uiso 0.381(13) 1 calc PR A 2
C18A C 0.3313(2) 0.5348(4) 0.5961(2) 0.0412(17) Uani 1 1 d D . .
H18A H 0.3372 0.5804 0.5888 0.049 Uiso 0.619(13) 1 calc PR A 1
H18B H 0.3195 0.5130 0.5716 0.049 Uiso 0.619(13) 1 calc PR A 1
H18C H 0.3203 0.5579 0.5729 0.049 Uiso 0.381(13) 1 d PR A 2
H18D H 0.3372 0.4912 0.5878 0.049 Uiso 0.381(13) 1 d PR A 2
N19A N 0.29790(18) 0.5339(3) 0.62817(18) 0.0381(14) Uani 1 1 d . A .
H19A H 0.3042 0.5654 0.6471 0.046 Uiso 1 1 calc R . .
H19B H 0.2987 0.4945 0.6412 0.046 Uiso 1 1 calc R . .
C20A C 0.2535(2) 0.5450(4) 0.6118(2) 0.0420(18) Uani 1 1 d . . .
H20A H 0.2475 0.5129 0.5901 0.050 Uiso 1 1 calc R A .
H20B H 0.2521 0.5886 0.5994 0.050 Uiso 1 1 calc R . .
C21A C 0.2190(2) 0.5396(4) 0.6442(2) 0.0379(17) Uani 1 1 d . A .
C22A C 0.1933(3) 0.4849(4) 0.6448(2) 0.050(2) Uani 1 1 d . . .
H22A H 0.1987 0.4503 0.6265 0.060 Uiso 1 1 calc R A .
C23A C 0.1596(3) 0.4806(5) 0.6723(3) 0.064(3) Uani 1 1 d . A .
H23A H 0.1416 0.4433 0.6725 0.076 Uiso 1 1 calc R . .
C24A C 0.2120(2) 0.5890(4) 0.6719(3) 0.0423(18) Uani 1 1 d . . .
H24A H 0.2300 0.6262 0.6721 0.051 Uiso 1 1 calc R A .
C25A C 0.1784(3) 0.5836(4) 0.6995(3) 0.050(2) Uani 1 1 d . A .
H25A H 0.1737 0.6170 0.7189 0.059 Uiso 1 1 calc R . .
C26A C 0.1521(2) 0.5303(4) 0.6990(3) 0.047(2) Uani 1 1 d . . .
C27A C 0.1139(3) 0.5269(6) 0.7280(3) 0.071(3) Uani 1 1 d . A .
H27A H 0.1058 0.5716 0.7357 0.085 Uiso 1 1 calc R . .
H27B H 0.0890 0.5076 0.7133 0.085 Uiso 1 1 calc R . .
N28A N 0.12152(19) 0.4905(4) 0.7641(2) 0.0476(16) Uani 1 1 d . . .
H28A H 0.1458 0.5067 0.7768 0.057 Uiso 1 1 calc R A .
H28B H 0.1273 0.4484 0.7569 0.057 Uiso 1 1 calc R . .
C29A C 0.0858(2) 0.4902(4) 0.7940(3) 0.050(2) Uani 1 1 d . A .
H29A H 0.0799 0.5353 0.8025 0.060 Uiso 1 1 calc R . .
H29B H 0.0594 0.4732 0.7806 0.060 Uiso 1 1 calc R . .
C30A C 0.0952(3) 0.4509(6) 0.8304(3) 0.070(3) Uani 1 1 d . . .
H30A H 0.0949 0.4046 0.8225 0.084 Uiso 1 1 calc R A .
H30B H 0.0716 0.4575 0.8502 0.084 Uiso 1 1 calc R . .
C31A C 0.1489(4) 0.4097(5) 0.8748(4) 0.081(4) Uani 1 1 d . . .
H31A H 0.1231 0.3964 0.8904 0.097 Uiso 1 1 calc R A .
H31B H 0.1707 0.4244 0.8949 0.097 Uiso 1 1 calc R . .
C32A C 0.1658(3) 0.3521(5) 0.8556(4) 0.085(4) Uani 1 1 d . A .
H32A H 0.1729 0.3206 0.8773 0.103 Uiso 1 1 calc R . .
H32B H 0.1424 0.3329 0.8389 0.103 Uiso 1 1 calc R . .
N33A N 0.2033(3) 0.3586(5) 0.8301(4) 0.120(5) Uani 1 1 d . . .
H33A H 0.1980 0.3359 0.8065 0.144 Uiso 1 1 calc R A .
H33B H 0.2057 0.4016 0.8230 0.144 Uiso 1 1 calc R . .
C34A C 0.2426(3) 0.3392(6) 0.8447(4) 0.078(3) Uani 1 1 d . A .
H34A H 0.2397 0.2944 0.8549 0.094 Uiso 1 1 calc R . .
H34B H 0.2502 0.3670 0.8682 0.094 Uiso 1 1 calc R . .
C35A C 0.2806(2) 0.3409(4) 0.8146(3) 0.048(2) Uani 1 1 d . . .
C36A C 0.2895(3) 0.2906(4) 0.7889(3) 0.054(2) Uani 1 1 d . A .
H36A H 0.2727 0.2522 0.7900 0.065 Uiso 1 1 calc R . .
C37A C 0.3226(3) 0.2952(4) 0.7616(3) 0.050(2) Uani 1 1 d . . .
H37A H 0.3279 0.2604 0.7434 0.060 Uiso 1 1 calc R A .
C38A C 0.3065(2) 0.3958(3) 0.8138(2) 0.0387(17) Uani 1 1 d . A .
H38A H 0.3007 0.4307 0.8318 0.046 Uiso 1 1 calc R . .
C39A C 0.3405(2) 0.4001(3) 0.7873(2) 0.0298(14) Uani 1 1 d . . .
H39A H 0.3586 0.4373 0.7878 0.036 Uiso 1 1 calc R A .
C40A C 0.3487(2) 0.3508(3) 0.7601(2) 0.0369(16) Uani 1 1 d . A .
C41A C 0.3851(3) 0.3547(4) 0.7304(2) 0.049(2) Uani 1 1 d . . .
H41A H 0.4128 0.3519 0.7454 0.059 Uiso 1 1 calc R A .
H41B H 0.3833 0.3172 0.7117 0.059 Uiso 1 1 calc R . .
N42A N 0.38440(18) 0.4153(3) 0.70622(17) 0.0323(13) Uani 1 1 d . A .
H42A H 0.3900 0.4497 0.7232 0.039 Uiso 1 1 calc R . .
H42B H 0.3572 0.4210 0.6954 0.039 Uiso 1 1 calc R . .
C43A C 0.4164(2) 0.4155(3) 0.6726(2) 0.0401(17) Uani 1 1 d D . .
H43A H 0.4043 0.3910 0.6493 0.048 Uiso 0.619(13) 1 calc PR A 1
H43B H 0.4429 0.3929 0.6819 0.048 Uiso 0.619(13) 1 calc PR A 1
H43C H 0.4192 0.3720 0.6627 0.048 Uiso 0.381(13) 1 d PR A 2
H43D H 0.4439 0.4282 0.6835 0.048 Uiso 0.381(13) 1 d PR A 2
C44A C 0.4281(2) 0.4827(4) 0.6587(4) 0.036(3) Uani 0.619(13) 1 d PD A 1
H44A H 0.4448 0.5043 0.6806 0.043 Uiso 0.619(13) 1 calc PR A 1
H44B H 0.4472 0.4791 0.6347 0.043 Uiso 0.619(13) 1 calc PR A 1
C44' C 0.4061(6) 0.4587(5) 0.6368(3) 0.045(6) Uani 0.381(13) 1 d PD A 2
H44C H 0.4324 0.4631 0.6201 0.053 Uiso 0.381(13) 1 calc PR A 2
H44D H 0.3837 0.4374 0.6199 0.053 Uiso 0.381(13) 1 calc PR A 2
N1B N 0.61613(19) 0.2439(3) 0.6083(2) 0.0408(15) Uani 1 1 d . B .
C2B C 0.6232(3) 0.1820(4) 0.6271(3) 0.067(3) Uani 1 1 d . . .
H2BA H 0.6424 0.1880 0.6511 0.080 Uiso 1 1 calc R . .
H2BB H 0.6384 0.1536 0.6077 0.080 Uiso 1 1 calc R . .
C3B C 0.5821(3) 0.1481(4) 0.6408(3) 0.060(3) Uani 1 1 d . . .
H3BA H 0.5896 0.1060 0.6533 0.072 Uiso 1 1 calc R . .
H3BB H 0.5676 0.1749 0.6616 0.072 Uiso 1 1 calc R . .
N4B N 0.5520(2) 0.1373(3) 0.6060(2) 0.0507(18) Uani 1 1 d . . .
H4BA H 0.5659 0.1146 0.5859 0.061 Uiso 1 1 calc R . .
H4BB H 0.5436 0.1766 0.5954 0.061 Uiso 1 1 calc R . .
C5B C 0.5130(3) 0.1002(4) 0.6194(3) 0.0462(19) Uani 1 1 d . . .
H5BA H 0.5010 0.1208 0.6440 0.055 Uiso 1 1 calc R . .
H5BB H 0.5216 0.0555 0.6266 0.055 Uiso 1 1 calc R . .
C6B C 0.4785(2) 0.0977(3) 0.5868(2) 0.0334(15) Uani 1 1 d . . .
C7B C 0.4463(2) 0.1447(3) 0.5860(2) 0.0359(16) Uani 1 1 d . . .
H7B H 0.4469 0.1790 0.6053 0.043 Uiso 1 1 calc R . .
C8B C 0.4137(2) 0.1418(3) 0.5577(2) 0.0318(15) Uani 1 1 d . . .
H8B H 0.3918 0.1740 0.5577 0.038 Uiso 1 1 calc R . .
C9B C 0.4774(2) 0.0486(3) 0.5578(2) 0.0352(16) Uani 1 1 d . . .
H9B H 0.4993 0.0164 0.5576 0.042 Uiso 1 1 calc R . .
C10B C 0.4443(2) 0.0466(3) 0.5295(2) 0.0344(15) Uani 1 1 d . . .
H10B H 0.4437 0.0129 0.5098 0.041 Uiso 1 1 calc R . .
C11B C 0.4121(2) 0.0929(3) 0.5293(2) 0.0290(14) Uani 1 1 d . . .
C12B C 0.3738(2) 0.0881(3) 0.5007(2) 0.0320(15) Uani 1 1 d . . .
H12C H 0.3716 0.0430 0.4907 0.038 Uiso 1 1 calc R . .
H12D H 0.3472 0.0976 0.5161 0.038 Uiso 1 1 calc R . .
N13B N 0.37595(18) 0.1320(3) 0.46566(18) 0.0345(13) Uani 1 1 d . B .
H13C H 0.3997 0.1213 0.4504 0.041 Uiso 1 1 calc R . .
H13D H 0.3798 0.1736 0.4750 0.041 Uiso 1 1 calc R . .
C14B C 0.3372(2) 0.1302(3) 0.43921(18) 0.0308(15) Uani 1 1 d D . .
H14E H 0.3130 0.1510 0.4537 0.037 Uiso 0.793(12) 1 calc PR B 1
H14F H 0.3292 0.0844 0.4343 0.037 Uiso 0.793(12) 1 calc PR B 1
H14G H 0.3131 0.1152 0.4548 0.037 Uiso 0.207(12) 1 d PR B 2
H14H H 0.3420 0.0993 0.4179 0.037 Uiso 0.207(12) 1 d PR B 2
C15B C 0.3428(3) 0.1634(3) 0.3988(2) 0.032(2) Uani 0.793(12) 1 d PD B 1
H15E H 0.3635 0.1383 0.3823 0.038 Uiso 0.793(12) 1 calc PR B 1
H15F H 0.3148 0.1637 0.3841 0.038 Uiso 0.793(12) 1 calc PR B 1
C15" C 0.3224(3) 0.1911(8) 0.4180(8) 0.027(8) Uani 0.207(12) 1 d PD B 2
H15G H 0.3034 0.1793 0.3949 0.033 Uiso 0.207(12) 1 calc PR B 2
H15H H 0.3052 0.2174 0.4371 0.033 Uiso 0.207(12) 1 calc PR B 2
N16B N 0.35870(15) 0.2309(2) 0.40271(15) 0.0270(11) Uani 1 1 d D . .
C17B C 0.3762(2) 0.2546(4) 0.3636(2) 0.033(2) Uani 0.793(12) 1 d PD B 1
H17E H 0.3822 0.3015 0.3661 0.039 Uiso 0.793(12) 1 calc PR B 1
H17F H 0.3539 0.2490 0.3422 0.039 Uiso 0.793(12) 1 calc PR B 1
C17" C 0.3736(5) 0.1986(12) 0.3651(6) 0.040(10) Uani 0.207(12) 1 d PD B 2
H17G H 0.3519 0.2060 0.3433 0.048 Uiso 0.207(12) 1 calc PR B 2
H17H H 0.3750 0.1513 0.3700 0.048 Uiso 0.207(12) 1 calc PR B 2
C18B C 0.41704(19) 0.2210(3) 0.3501(2) 0.0335(15) Uani 1 1 d D . .
H18E H 0.4098 0.1761 0.3420 0.040 Uiso 0.793(12) 1 calc PR B 1
H18F H 0.4282 0.2435 0.3258 0.040 Uiso 0.793(12) 1 calc PR B 1
H18G H 0.4259 0.1952 0.3273 0.040 Uiso 0.207(12) 1 d PR B 2
H18H H 0.4140 0.2648 0.3407 0.040 Uiso 0.207(12) 1 d PR B 2
N19B N 0.45178(18) 0.2189(3) 0.38171(17) 0.0323(13) Uani 1 1 d . B .
H19C H 0.4451 0.1878 0.4007 0.039 Uiso 1 1 calc R . .
H19D H 0.4530 0.2582 0.3948 0.039 Uiso 1 1 calc R . .
C20B C 0.4953(2) 0.2041(4) 0.3639(2) 0.0372(16) Uani 1 1 d . . .
H20C H 0.5022 0.2372 0.3432 0.045 Uiso 1 1 calc R B .
H20D H 0.4941 0.1615 0.3502 0.045 Uiso 1 1 calc R . .
C21B C 0.5306(2) 0.2031(3) 0.3958(2) 0.0329(15) Uani 1 1 d . B .
C22B C 0.5615(3) 0.2523(4) 0.3966(3) 0.0462(19) Uani 1 1 d . . .
H22B H 0.5592 0.2872 0.3779 0.055 Uiso 1 1 calc R B .
C23B C 0.5954(2) 0.2508(4) 0.4241(3) 0.0464(19) Uani 1 1 d . B .
H23B H 0.6164 0.2843 0.4238 0.056 Uiso 1 1 calc R . .
C24B C 0.5344(2) 0.1537(3) 0.4239(2) 0.0350(16) Uani 1 1 d . . .
H24B H 0.5138 0.1197 0.4241 0.042 Uiso 1 1 calc R B .
C25B C 0.5681(2) 0.1534(4) 0.4520(2) 0.0395(17) Uani 1 1 d . B .
H25B H 0.5699 0.1196 0.4715 0.047 Uiso 1 1 calc R . .
C26B C 0.5990(2) 0.2014(4) 0.4518(2) 0.0388(17) Uani 1 1 d . . .
C27B C 0.6367(2) 0.1997(5) 0.4805(3) 0.052(2) Uani 1 1 d . B .
H27C H 0.6625 0.2163 0.4664 0.062 Uiso 1 1 calc R . .
H27D H 0.6424 0.1543 0.4884 0.062 Uiso 1 1 calc R . .
N28B N 0.6295(2) 0.2393(4) 0.5184(2) 0.0479(17) Uani 1 1 d . . .
H28C H 0.6277 0.2824 0.5115 0.058 Uiso 1 1 calc R B .
H28D H 0.6037 0.2275 0.5299 0.058 Uiso 1 1 calc R . .
C29B C 0.6647(2) 0.2300(5) 0.5483(3) 0.057(2) Uani 1 1 d . B .
H29C H 0.6922 0.2453 0.5365 0.068 Uiso 1 1 calc R . .
H29D H 0.6678 0.1833 0.5544 0.068 Uiso 1 1 calc R . .
C30B C 0.6562(2) 0.2662(4) 0.5869(3) 0.051(2) Uani 1 1 d . . .
H30C H 0.6534 0.3129 0.5806 0.061 Uiso 1 1 calc R B .
H30D H 0.6813 0.2609 0.6054 0.061 Uiso 1 1 calc R . .
C31B C 0.6042(3) 0.2928(4) 0.6385(3) 0.052(2) Uani 1 1 d . . .
H31C H 0.6303 0.3047 0.6543 0.063 Uiso 1 1 calc R B .
H31D H 0.5835 0.2730 0.6576 0.063 Uiso 1 1 calc R . .
C32B C 0.5846(2) 0.3531(4) 0.6219(3) 0.0462(19) Uani 1 1 d . B .
H32C H 0.6035 0.3705 0.6004 0.055 Uiso 1 1 calc R . .
H32D H 0.5831 0.3858 0.6438 0.055 Uiso 1 1 calc R . .
N33B N 0.54032(19) 0.3431(3) 0.6045(2) 0.0399(14) Uani 1 1 d . . .
H33C H 0.5419 0.3152 0.5828 0.048 Uiso 1 1 calc R B .
H33D H 0.5231 0.3242 0.6239 0.048 Uiso 1 1 calc R . .
C34B C 0.5202(2) 0.4050(3) 0.5908(3) 0.0439(19) Uani 1 1 d . B .
H34C H 0.5413 0.4287 0.5740 0.053 Uiso 1 1 calc R . .
H34D H 0.5143 0.4318 0.6151 0.053 Uiso 1 1 calc R . .
C35B C 0.4792(2) 0.3977(3) 0.5669(2) 0.0317(15) Uani 1 1 d . . .
C36B C 0.4705(2) 0.4435(3) 0.5374(2) 0.0365(16) Uani 1 1 d . B .
H36B H 0.4909 0.4769 0.5326 0.044 Uiso 1 1 calc R . .
C37B C 0.4329(2) 0.4418(3) 0.5148(2) 0.0335(15) Uani 1 1 d . . .
H37B H 0.4274 0.4741 0.4949 0.040 Uiso 1 1 calc R B .
C38B C 0.4486(2) 0.3491(3) 0.5736(2) 0.0355(16) Uani 1 1 d . B .
H38B H 0.4536 0.3176 0.5941 0.043 Uiso 1 1 calc R . .
C39B C 0.4111(2) 0.3470(3) 0.5504(2) 0.0335(15) Uani 1 1 d . . .
H39B H 0.3907 0.3133 0.5547 0.040 Uiso 1 1 calc R B .
C40B C 0.4031(2) 0.3932(3) 0.5211(2) 0.0308(15) Uani 1 1 d . B .
C41B C 0.3629(2) 0.3895(3) 0.4941(2) 0.0338(15) Uani 1 1 d . . .
H41C H 0.3371 0.3845 0.5114 0.041 Uiso 1 1 calc R B .
H41D H 0.3598 0.4304 0.4786 0.041 Uiso 1 1 calc R . .
N42B N 0.36553(18) 0.3340(3) 0.46526(17) 0.0307(12) Uani 1 1 d . B .
H42C H 0.3930 0.3321 0.4550 0.037 Uiso 1 1 calc R . .
H42D H 0.3607 0.2963 0.4793 0.037 Uiso 1 1 calc R . .
C43B C 0.3342(2) 0.3381(3) 0.4308(2) 0.0304(14) Uani 1 1 d D . .
H43E H 0.3472 0.3636 0.4085 0.037 Uiso 0.793(12) 1 calc PR B 1
H43F H 0.3080 0.3611 0.4399 0.037 Uiso 0.793(12) 1 calc PR B 1
H43G H 0.3301 0.3827 0.4235 0.037 Uiso 0.207(12) 1 d PR B 2
H43H H 0.3069 0.3212 0.4394 0.037 Uiso 0.207(12) 1 d PR B 2
C44B C 0.3216(2) 0.2722(3) 0.4148(3) 0.032(2) Uani 0.793(12) 1 d PD B 1
H44E H 0.3050 0.2493 0.4359 0.038 Uiso 0.793(12) 1 calc PR B 1
H44F H 0.3023 0.2780 0.3909 0.038 Uiso 0.793(12) 1 calc PR B 1
C44" C 0.3490(9) 0.3001(5) 0.3942(3) 0.039(10) Uani 0.207(12) 1 d PD B 2
H44G H 0.3262 0.3023 0.3730 0.047 Uiso 0.207(12) 1 calc PR B 2
H44H H 0.3752 0.3208 0.3832 0.047 Uiso 0.207(12) 1 calc PR B 2
P1 P 0.29419(6) 0.35677(9) 0.63961(6) 0.0338(4) Uani 1 1 d . . .
O1 O 0.30545(15) 0.4145(2) 0.66546(15) 0.0377(11) Uani 1 1 d . . .
O2 O 0.27489(16) 0.3850(2) 0.59863(15) 0.0399(12) Uani 1 1 d . . .
H2 H 0.2785 0.3500 0.5807 0.048 Uiso 1 1 d R . .
O3 O 0.33070(17) 0.3117(3) 0.63024(18) 0.0545(16) Uani 1 1 d . . .
O4 O 0.25727(17) 0.3168(3) 0.65902(16) 0.0454(13) Uani 1 1 d . . .
H4 H 0.2432 0.3348 0.6797 0.054 Uiso 1 1 d R . .
P2 P 0.29980(5) 0.23651(8) 0.53849(5) 0.0260(4) Uani 1 1 d . . .
O5 O 0.33744(14) 0.2350(2) 0.51039(14) 0.0302(10) Uani 1 1 d . . .
O6 O 0.27502(14) 0.3001(2) 0.53778(14) 0.0310(10) Uani 1 1 d . . .
O7 O 0.31366(16) 0.2187(2) 0.58280(14) 0.0363(11) Uani 1 1 d . . .
H7 H 0.3153 0.2525 0.5943 0.044 Uiso 1 1 d R . .
O8 O 0.26808(14) 0.1784(2) 0.52812(15) 0.0331(10) Uani 1 1 d . . .
H8 H 0.2513 0.1826 0.5014 0.040 Uiso 1 1 d R . .
P3 P 0.44888(8) 0.50683(12) 0.79107(8) 0.0572(6) Uani 1 1 d . . .
O9 O 0.41758(15) 0.5095(2) 0.75720(15) 0.0381(11) Uani 1 1 d . . .
O10 O 0.4261(3) 0.4876(3) 0.8314(2) 0.087(3) Uani 1 1 d . . .
H10 H 0.4252 0.5125 0.8520 0.105 Uiso 1 1 d R . .
O11 O 0.4737(2) 0.5687(3) 0.79900(19) 0.0658(18) Uani 1 1 d . . .
H11 H 0.4785 0.6085 0.7748 0.079 Uiso 1 1 d R . .
O12 O 0.4800(2) 0.4507(4) 0.7854(3) 0.097(3) Uani 1 1 d . . .
P4 P 0.45739(6) 0.38963(9) 0.40174(6) 0.0382(4) Uani 1 1 d . . .
O13 O 0.44449(15) 0.3329(2) 0.42754(15) 0.0372(11) Uani 1 1 d . . .
O14 O 0.42314(19) 0.4380(3) 0.3924(2) 0.0562(15) Uani 1 1 d . . .
O15 O 0.47553(18) 0.3588(3) 0.36141(16) 0.0462(13) Uani 1 1 d . . .
H15 H 0.4685 0.3923 0.3374 0.055 Uiso 1 1 d R . .
O16 O 0.49568(18) 0.4268(3) 0.42146(18) 0.0495(14) Uani 1 1 d . . .
H16 H 0.5161 0.4034 0.4307 0.059 Uiso 1 1 d R . .
Cl1 Cl 0.22230(5) 0.48503(8) 0.77997(5) 0.0319(4) Uani 1 1 d . . .
Cl2 Cl 0.52946(5) 0.23995(8) 0.53602(5) 0.0321(4) Uani 1 1 d . . .
Cl3 Cl 0.30935(7) 0.68485(11) 0.65670(9) 0.0623(6) Uani 1 1 d . . .
Cl4 Cl 0.12353(7) 0.33681(10) 0.74730(7) 0.0565(6) Uani 1 1 d . . .
Cl5 Cl 0.43626(7) 0.06545(10) 0.39812(7) 0.0537(5) Uani 1 1 d . . .
Cl6 Cl 0.63536(8) 0.39031(13) 0.50329(9) 0.0726(7) Uani 1 1 d . . .
Cl7 Cl 0.13761(12) 0.64982(16) 0.79693(12) 0.0459(10) Uani 0.537(4) 1 d P C 1
Cl7' Cl 0.1561(6) 0.6849(8) 0.8207(5) 0.054(6) Uani 0.129(8) 1 d P D 2
Cl7" Cl 0.0668(5) 0.6657(7) 0.7971(5) 0.067(6) Uani 0.157(8) 1 d P E 3
Cl7# Cl 0.0600(8) 0.6787(13) 0.7364(6) 0.130(12) Uani 0.177(9) 1 d P F 4
Cl8 Cl 0.18986(12) 0.44650(18) 1.02606(14) 0.1101(12) Uani 1 1 d . . .
O1S O 0.30501(14) 0.5192(2) 0.72055(14) 0.0334(11) Uani 1 1 d D . .
H1SA H 0.2833 0.5369 0.7314 0.040 Uiso 1 1 d RD . .
H1SB H 0.2969 0.4836 0.7102 0.040 Uiso 1 1 d RD . .
O2S O 0.44650(14) 0.2210(2) 0.47466(14) 0.0346(11) Uani 1 1 d D . .
H2SA H 0.4636 0.2134 0.4944 0.042 Uiso 1 1 d RD . .
H2SB H 0.4493 0.2604 0.4681 0.042 Uiso 1 1 d RD . .
O3S O 0.6023(2) 0.0561(2) 0.55603(17) 0.0505(14) Uani 1 1 d D . .
H3SA H 0.6206 0.0462 0.5742 0.061 Uiso 1 1 d RD . .
H3SB H 0.6189 0.0863 0.5355 0.061 Uiso 1 1 d RD . .
O4S O 0.21942(18) 0.3574(3) 0.72394(17) 0.0502(14) Uani 1 1 d D . .
H4SA H 0.2134 0.3854 0.7058 0.060 Uiso 1 1 d RD . .
H4SB H 0.1964 0.3494 0.7369 0.060 Uiso 1 1 d RD . .
O5S O 0.53997(18) 0.3699(3) 0.4786(2) 0.0601(16) Uani 1 1 d D . .
H5SA H 0.5666 0.3704 0.4854 0.072 Uiso 1 1 d RD . .
H5SB H 0.5258 0.3695 0.5007 0.072 Uiso 1 1 d RD . .
O6S O 0.47821(19) 0.0378(3) 0.31408(19) 0.0585(16) Uani 1 1 d D . .
H6SA H 0.4731 0.0702 0.3291 0.070 Uiso 1 1 d RD . .
H6SB H 0.4891 0.0513 0.2921 0.070 Uiso 1 1 d RD . .
O7S O 0.5000 0.6594(5) 0.7500 0.077(3) Uani 1 2 d SD . .
H7S H 0.4981 0.6821 0.7714 0.093 Uiso 1 1 d RD . .
O8S O 0.2692(2) 0.4684(4) 0.9116(2) 0.076(2) Uani 1 1 d D . .
H8SA H 0.2917 0.4648 0.9264 0.092 Uiso 1 1 d RD . .
H8SB H 0.2563 0.5027 0.9190 0.092 Uiso 1 1 d RD . .
O9S O 0.3560(3) 0.5178(4) 0.4195(3) 0.087(2) Uani 1 1 d D . .
H9SA H 0.3759 0.5342 0.4343 0.104 Uiso 1 1 d RD . .
H9SB H 0.3660 0.4829 0.4095 0.104 Uiso 1 1 d RD . .
O10S O 0.7321(3) 0.3620(5) 0.4838(3) 0.116(3) Uani 1 1 d D . .
H10S H 0.7052 0.3618 0.4785 0.139 Uiso 1 1 d RD . .
H10T H 0.7450 0.3713 0.4618 0.139 Uiso 1 1 d RD . .
O11S O 0.0938(3) 0.7524(4) 0.8492(3) 0.098(3) Uani 1 1 d D . .
H11S H 0.1061 0.7316 0.8301 0.118 Uiso 1 1 d RD . .
H11T H 0.1134 0.7646 0.8659 0.118 Uiso 1 1 d RD . .
O12S O 0.2723(3) 0.7309(5) 0.5728(3) 0.119(3) Uani 1 1 d D . .
H12S H 0.2823 0.7185 0.5956 0.143 Uiso 1 1 d RD . .
H12T H 0.2840 0.7056 0.5556 0.143 Uiso 1 1 d RD . .
O13S O 0.2412(4) 0.5413(4) 0.9743(4) 0.144(5) Uani 1 1 d D . .
H13S H 0.2272 0.5148 0.9889 0.173 Uiso 1 1 d RD . .
H13T H 0.2388 0.5823 0.9736 0.173 Uiso 1 1 d RD . .
O14S O 0.0363(4) 0.2717(6) 0.7693(4) 0.065(4) Uani 0.501(14) 1 d PD G 1
H14S H 0.0529 0.3008 0.7788 0.078 Uiso 0.501(14) 1 d PRD G 1
H14T H 0.0292 0.2829 0.7453 0.078 Uiso 0.501(14) 1 d PRD G 1
O14' O 0.0191(4) 0.3725(7) 0.7492(4) 0.070(5) Uani 0.499(14) 1 d P . 2
H14' H 0.0458 0.3633 0.7489 0.084 Uiso 0.499(14) 1 d PR G 2
H14" H 0.0198 0.4001 0.7300 0.084 Uiso 0.499(14) 1 d PR G 2
O15S O 0.2359(4) 0.3511(8) 0.9452(5) 0.196(7) Uani 1 1 d D . .
H15S H 0.2455 0.3862 0.9353 0.235 Uiso 1 1 d RD . .
H15T H 0.2477 0.3613 0.9677 0.235 Uiso 1 1 d RD . .
O16S O 0.4865(7) -0.0949(10) 0.2736(6) 0.126(8) Uani 0.50 1 d P . .
H16S H 0.4848 -0.0577 0.2846 0.151 Uiso 0.50 1 d PR . .
H16T H 0.5097 -0.1147 0.2799 0.151 Uiso 0.50 1 d PR . .
O1Z O 0.4940(2) 0.2686(3) 0.6699(2) 0.0143(14) Uani 0.50 1 d PU . .
H1Z H 0.4853 0.2300 0.6695 0.017 Uiso 0.50 1 d PR . .
C2Z C 0.5063(4) 0.2825(6) 0.7055(4) 0.024(2) Uani 0.50 1 d PU . .
H2Z1 H 0.5299 0.3125 0.6982 0.028 Uiso 0.50 1 calc PR . .
H2Z2 H 0.5214 0.2414 0.7117 0.028 Uiso 0.50 1 calc PR . .
C3Z C 0.5000 0.3058(8) 0.7500 0.078(5) Uani 1 2 d SU . .
H3ZA H 0.5279 0.3053 0.7642 0.117 Uiso 0.50 1 d PR . .
H3ZB H 0.4798 0.2774 0.7642 0.117 Uiso 0.50 1 d PR . .
H3ZC H 0.4886 0.3500 0.7496 0.117 Uiso 0.50 1 d PR . .

loop_
_atom_site_aniso_label
_atom_site_aniso_U_11
_atom_site_aniso_U_22
_atom_site_aniso_U_33
_atom_site_aniso_U_23
_atom_site_aniso_U_13
_atom_site_aniso_U_12
N1A 0.029(3) 0.035(3) 0.055(4) 0.007(3) 0.013(3) 0.006(2)
C2A 0.067(6) 0.080(7) 0.068(7) -0.017(5) 0.037(5) -0.015(5)
C3A 0.053(5) 0.064(6) 0.044(5) -0.004(4) 0.020(4) -0.003(4)
N4A 0.045(4) 0.066(5) 0.053(4) -0.018(4) 0.020(3) -0.012(3)
C5A 0.080(7) 0.098(8) 0.066(6) -0.056(6) 0.040(5) -0.051(6)
C6A 0.048(5) 0.047(5) 0.042(5) -0.022(4) 0.014(4) -0.020(4)
C7A 0.069(5) 0.034(4) 0.034(4) -0.008(3) 0.007(4) -0.003(4)
C8A 0.037(4) 0.035(4) 0.050(5) -0.012(3) 0.002(3) 0.005(3)
C9A 0.031(4) 0.049(5) 0.071(6) -0.018(4) -0.004(4) 0.003(3)
C10A 0.048(4) 0.035(4) 0.046(5) 0.002(3) -0.004(4) -0.004(3)
C11A 0.034(4) 0.037(4) 0.037(4) -0.012(3) 0.001(3) -0.005(3)
C12A 0.047(5) 0.044(5) 0.064(6) -0.019(4) 0.015(4) -0.017(4)
N13A 0.028(3) 0.033(3) 0.045(4) -0.005(3) 0.009(3) -0.006(2)
C14A 0.033(4) 0.047(4) 0.051(5) -0.002(4) 0.009(3) -0.012(3)
C15A 0.027(6) 0.054(8) 0.031(7) -0.004(5) 0.011(5) -0.012(6)
C15' 0.035(11) 0.050(13) 0.034(11) 0.014(9) -0.001(9) -0.015(9)
N16A 0.027(3) 0.035(3) 0.038(3) -0.001(2) 0.006(2) -0.001(2)
C17A 0.041(7) 0.041(8) 0.029(6) -0.001(5) 0.002(5) -0.008(5)
C17' 0.025(9) 0.061(15) 0.045(12) 0.004(10) -0.005(8) -0.006(9)
C18A 0.038(4) 0.051(5) 0.034(4) 0.007(3) 0.007(3) -0.002(3)
N19A 0.028(3) 0.047(4) 0.039(3) 0.000(3) -0.001(3) -0.005(3)
C20A 0.032(4) 0.053(5) 0.041(4) 0.014(4) -0.003(3) -0.001(3)
C21A 0.027(3) 0.047(4) 0.039(4) 0.009(3) -0.009(3) 0.001(3)
C22A 0.052(5) 0.054(5) 0.043(5) -0.012(4) 0.002(4) -0.023(4)
C23A 0.047(5) 0.086(7) 0.058(6) 0.004(5) -0.005(4) -0.032(5)
C24A 0.035(4) 0.032(4) 0.059(5) 0.005(3) 0.003(4) 0.003(3)
C25A 0.049(5) 0.043(5) 0.057(5) 0.009(4) 0.004(4) 0.020(4)
C26A 0.023(3) 0.072(6) 0.046(5) 0.020(4) -0.006(3) 0.004(4)
C27A 0.035(5) 0.118(9) 0.059(6) 0.027(6) 0.009(4) 0.017(5)
N28A 0.028(3) 0.065(5) 0.051(4) 0.009(3) 0.006(3) 0.004(3)
C29A 0.030(4) 0.061(5) 0.058(5) 0.004(4) 0.011(4) 0.002(4)
C30A 0.049(5) 0.088(8) 0.074(7) 0.004(6) 0.019(5) -0.005(5)
C31A 0.085(7) 0.067(7) 0.091(8) 0.033(6) 0.045(6) 0.021(6)
C32A 0.070(7) 0.061(6) 0.126(10) 0.043(6) 0.057(7) 0.033(5)
N33A 0.092(7) 0.092(7) 0.177(11) 0.091(8) 0.095(8) 0.063(6)
C34A 0.044(5) 0.090(8) 0.100(8) 0.050(7) 0.003(5) -0.020(5)
C35A 0.027(4) 0.041(4) 0.076(6) 0.022(4) -0.008(4) -0.004(3)
C36A 0.047(5) 0.036(4) 0.077(6) 0.014(4) -0.022(5) -0.020(4)
C37A 0.061(5) 0.036(4) 0.053(5) -0.005(4) -0.027(4) 0.003(4)
C38A 0.036(4) 0.025(4) 0.055(5) 0.007(3) 0.003(3) 0.002(3)
C39A 0.021(3) 0.028(3) 0.041(4) 0.006(3) -0.001(3) -0.002(3)
C40A 0.036(4) 0.035(4) 0.040(4) 0.003(3) -0.004(3) 0.008(3)
C41A 0.058(5) 0.048(5) 0.042(5) 0.004(4) 0.006(4) 0.020(4)
N42A 0.030(3) 0.033(3) 0.034(3) -0.009(2) -0.001(2) 0.003(2)
C43A 0.037(4) 0.048(4) 0.036(4) 0.001(3) 0.005(3) 0.009(3)
C44A 0.023(6) 0.043(7) 0.042(7) -0.003(5) 0.003(5) -0.002(5)
C44' 0.036(11) 0.047(12) 0.050(13) -0.009(10) 0.000(10) -0.005(9)
N1B 0.033(3) 0.030(3) 0.059(4) -0.008(3) -0.019(3) 0.003(2)
C2B 0.056(5) 0.046(5) 0.098(8) 0.007(5) -0.048(5) 0.000(4)
C3B 0.074(6) 0.035(4) 0.069(6) 0.017(4) -0.048(5) -0.012(4)
N4B 0.047(4) 0.033(3) 0.072(5) 0.006(3) -0.028(3) -0.004(3)
C5B 0.049(5) 0.035(4) 0.054(5) 0.013(4) -0.016(4) -0.002(3)
C6B 0.033(4) 0.027(3) 0.041(4) 0.008(3) -0.005(3) -0.006(3)
C7B 0.043(4) 0.027(4) 0.038(4) 0.002(3) 0.000(3) -0.001(3)
C8B 0.030(3) 0.025(3) 0.041(4) 0.003(3) 0.002(3) 0.003(3)
C9B 0.030(4) 0.028(4) 0.048(4) 0.005(3) -0.001(3) 0.004(3)
C10B 0.041(4) 0.028(4) 0.034(4) -0.002(3) 0.002(3) -0.001(3)
C11B 0.029(3) 0.025(3) 0.033(4) 0.009(3) 0.002(3) -0.004(3)
C12B 0.036(4) 0.023(3) 0.037(4) 0.007(3) -0.004(3) -0.005(3)
N13B 0.029(3) 0.036(3) 0.039(3) 0.013(3) -0.011(2) -0.012(2)
C14B 0.025(3) 0.027(3) 0.040(4) 0.001(3) -0.008(3) -0.003(3)
C15B 0.031(5) 0.024(4) 0.040(5) 0.001(4) -0.008(4) -0.004(4)
C15" 0.040(18) 0.028(17) 0.014(15) 0.003(12) -0.016(13) 0.015(14)
N16B 0.025(3) 0.025(3) 0.031(3) 0.000(2) -0.006(2) -0.001(2)
C17B 0.035(5) 0.036(5) 0.027(5) 0.003(4) -0.004(4) -0.003(4)
C17" 0.039(19) 0.05(2) 0.04(2) 0.005(16) -0.027(16) 0.000(16)
C18B 0.038(4) 0.033(4) 0.029(4) 0.000(3) -0.003(3) -0.002(3)
N19B 0.035(3) 0.034(3) 0.028(3) 0.002(2) 0.002(2) -0.008(2)
C20B 0.034(4) 0.046(4) 0.031(4) -0.007(3) 0.004(3) -0.002(3)
C21B 0.030(3) 0.035(4) 0.034(4) -0.006(3) 0.011(3) -0.002(3)
C22B 0.043(4) 0.049(5) 0.048(5) 0.007(4) 0.004(4) -0.010(4)
C23B 0.033(4) 0.048(5) 0.059(5) -0.008(4) 0.002(4) -0.014(3)
C24B 0.027(3) 0.033(4) 0.045(4) -0.007(3) 0.004(3) -0.005(3)
C25B 0.035(4) 0.039(4) 0.045(4) 0.000(3) 0.004(3) 0.008(3)
C26B 0.029(4) 0.044(4) 0.043(4) -0.017(3) 0.004(3) 0.006(3)
C27B 0.032(4) 0.065(6) 0.059(5) -0.026(4) -0.006(4) 0.014(4)
N28B 0.030(3) 0.059(4) 0.055(4) -0.014(3) -0.004(3) 0.004(3)
C29B 0.030(4) 0.069(6) 0.071(6) -0.022(5) -0.023(4) 0.011(4)
C30B 0.033(4) 0.058(5) 0.062(5) -0.009(4) -0.018(4) -0.003(4)
C31B 0.039(4) 0.051(5) 0.066(6) -0.011(4) -0.023(4) -0.002(4)
C32B 0.033(4) 0.037(4) 0.068(6) -0.011(4) -0.012(4) 0.000(3)
N33B 0.032(3) 0.035(3) 0.052(4) -0.010(3) -0.005(3) -0.001(3)
C34B 0.033(4) 0.027(4) 0.072(6) -0.015(4) -0.012(4) 0.000(3)
C35B 0.024(3) 0.029(3) 0.043(4) -0.013(3) 0.007(3) 0.002(3)
C36B 0.039(4) 0.032(4) 0.038(4) -0.006(3) 0.007(3) -0.013(3)
C37B 0.046(4) 0.024(3) 0.030(4) -0.003(3) 0.004(3) -0.009(3)
C38B 0.027(3) 0.026(3) 0.053(5) 0.000(3) -0.005(3) -0.002(3)
C39B 0.028(3) 0.024(3) 0.049(4) 0.002(3) 0.003(3) -0.007(3)
C40B 0.033(3) 0.023(3) 0.036(4) -0.008(3) 0.003(3) 0.002(3)
C41B 0.032(4) 0.031(4) 0.038(4) -0.002(3) -0.003(3) -0.001(3)
N42B 0.034(3) 0.027(3) 0.032(3) 0.000(2) -0.005(2) 0.001(2)
C43B 0.028(3) 0.029(3) 0.034(4) 0.004(3) -0.007(3) 0.003(3)
C44B 0.028(4) 0.033(5) 0.035(5) 0.000(4) -0.004(4) 0.002(4)
C44" 0.011(14) 0.05(2) 0.06(2) 0.019(18) -0.013(14) -0.004(14)
P1 0.0285(9) 0.0351(10) 0.0378(10) -0.0081(8) -0.0060(7) -0.0016(7)
O1 0.035(3) 0.038(3) 0.040(3) -0.007(2) -0.005(2) -0.003(2)
O2 0.047(3) 0.037(3) 0.035(3) -0.010(2) -0.003(2) -0.001(2)
O3 0.037(3) 0.061(4) 0.065(4) -0.029(3) -0.020(3) 0.010(3)
O4 0.052(3) 0.044(3) 0.040(3) -0.010(2) 0.000(2) -0.015(2)
P2 0.0245(8) 0.0240(8) 0.0295(9) 0.0009(7) -0.0002(7) -0.0007(6)
O5 0.028(2) 0.031(2) 0.032(3) 0.0016(19) 0.0043(19) -0.0029(19)
O6 0.032(2) 0.028(2) 0.033(3) -0.0048(19) -0.0035(19) -0.0016(19)
O7 0.044(3) 0.031(3) 0.033(3) -0.001(2) -0.001(2) 0.005(2)
O8 0.030(2) 0.027(2) 0.043(3) 0.001(2) 0.000(2) -0.0020(19)
P3 0.0506(13) 0.0507(13) 0.0699(16) 0.0073(11) -0.0273(12) -0.0055(10)
O9 0.036(3) 0.039(3) 0.039(3) -0.001(2) -0.006(2) -0.001(2)
O10 0.155(8) 0.059(4) 0.048(4) 0.013(3) -0.030(4) -0.046(5)
O11 0.067(4) 0.082(5) 0.048(4) -0.006(3) -0.003(3) -0.038(4)
O12 0.050(4) 0.086(6) 0.155(8) -0.011(5) -0.023(5) 0.011(4)
P4 0.0402(10) 0.0320(10) 0.0423(11) -0.0014(8) 0.0016(8) -0.0094(8)
O13 0.039(3) 0.036(3) 0.037(3) -0.006(2) 0.004(2) -0.010(2)
O14 0.055(3) 0.035(3) 0.079(4) -0.004(3) 0.006(3) -0.001(3)
O15 0.056(3) 0.038(3) 0.045(3) 0.004(2) 0.004(3) -0.003(2)
O16 0.048(3) 0.040(3) 0.060(4) -0.001(3) 0.000(3) -0.017(2)
Cl1 0.0244(8) 0.0344(9) 0.0370(9) -0.0004(7) 0.0035(6) 0.0015(6)
Cl2 0.0239(7) 0.0336(9) 0.0389(9) -0.0047(7) -0.0043(6) 0.0019(6)
Cl3 0.0386(11) 0.0473(12) 0.1010(19) 0.0169(12) -0.0055(11) -0.0038(9)
Cl4 0.0581(13) 0.0433(11) 0.0683(14) -0.0067(10) 0.0107(10) -0.0170(9)
Cl5 0.0461(11) 0.0424(11) 0.0726(15) -0.0003(10) -0.0057(10) 0.0043(9)
Cl6 0.0623(14) 0.0628(15) 0.0924(19) -0.0069(13) -0.0199(13) -0.0086(11)
Cl7 0.052(2) 0.0289(17) 0.057(2) -0.0015(16) 0.0137(17) 0.0002(15)
Cl7' 0.070(12) 0.042(10) 0.049(10) 0.009(7) 0.011(8) 0.020(8)
Cl7" 0.067(10) 0.046(9) 0.089(12) -0.011(7) -0.004(8) 0.010(7)
Cl7# 0.135(18) 0.16(2) 0.093(14) -0.046(13) -0.045(12) 0.102(17)
Cl8 0.091(2) 0.092(2) 0.147(3) 0.010(2) -0.003(2) 0.0155(18)
O1S 0.028(2) 0.035(3) 0.037(3) -0.003(2) 0.004(2) -0.0023(19)
O2S 0.030(2) 0.038(3) 0.036(3) 0.003(2) -0.007(2) -0.007(2)
O3S 0.077(4) 0.017(2) 0.057(4) -0.015(2) 0.004(3) 0.011(2)
O4S 0.049(3) 0.053(3) 0.048(3) -0.008(3) 0.004(3) -0.005(3)
O5S 0.039(3) 0.061(4) 0.081(5) 0.008(3) 0.007(3) -0.006(3)
O6S 0.055(4) 0.056(4) 0.064(4) 0.015(3) -0.001(3) -0.002(3)
O7S 0.076(7) 0.075(7) 0.081(7) 0.000 0.021(5) 0.000
O8S 0.066(4) 0.072(5) 0.091(5) 0.006(4) 0.010(4) -0.006(4)
O9S 0.087(5) 0.077(5) 0.097(6) 0.002(4) 0.022(4) 0.017(4)
O10S 0.093(6) 0.112(7) 0.142(9) -0.018(6) 0.017(6) -0.008(5)
O11S 0.080(5) 0.093(6) 0.122(7) 0.004(5) -0.006(5) -0.005(4)
O12S 0.108(7) 0.128(8) 0.120(8) -0.039(6) -0.030(6) 0.025(6)
O13S 0.204(12) 0.055(5) 0.174(11) 0.014(6) 0.059(9) 0.003(6)
O14S 0.051(7) 0.070(9) 0.074(9) 0.016(7) 0.015(6) 0.004(6)
O14' 0.060(8) 0.071(9) 0.080(10) -0.007(7) 0.010(8) -0.022(6)
O15S 0.147(11) 0.225(16) 0.216(15) 0.105(13) -0.049(10) -0.079(11)
O16S 0.140(17) 0.128(16) 0.111(15) -0.041(12) -0.002(12) 0.068(14)
O1Z 0.007(2) 0.012(2) 0.025(2) 0.0014(17) 0.0094(17) 0.0006(17)
C2Z 0.021(3) 0.022(3) 0.028(2) 0.0026(19) 0.0019(19) -0.0001(19)
C3Z 0.132(14) 0.070(9) 0.032(4) 0.000 -0.011(7) 0.000

loop_
_atom_type_symbol
_atom_type_description
_atom_type_scat_dispersion_real
_atom_type_scat_dispersion_imag
_atom_type_scat_source
C C 0.0033 0.0016 'International Tables Vol C Tables 4.2.6.8 and 6.1.1.4'
H H 0.0000 0.0000 'International Tables Vol C Tables 4.2.6.8 and 6.1.1.4'
N N 0.0061 0.0033 'International Tables Vol C Tables 4.2.6.8 and 6.1.1.4'
O O 0.0106 0.0060 'International Tables Vol C Tables 4.2.6.8 and 6.1.1.4'
P P 0.1023 0.0942 'International Tables Vol C Tables 4.2.6.8 and 6.1.1.4'
Cl Cl 0.1484 0.1585 'International Tables Vol C Tables 4.2.6.8 and 6.1.1.4'

loop_
_geom_angle_atom_site_label_1
_geom_angle_atom_site_label_2
_geom_angle_atom_site_label_3
_geom_angle
_geom_angle_site_symmetry_1
_geom_angle_site_symmetry_3
_geom_angle_publ_flag
C31A N1A C2A 112.3(8) . . ?
C31A N1A C30A 108.4(8) . . ?
C2A N1A C30A 109.4(7) . . ?
N1A C2A C3A 117.0(8) . . ?
N4A C3A C2A 115.5(7) . . ?
C5A N4A C3A 115.8(7) . . ?
N4A C5A C6A 116.6(7) . . ?
C9A C6A C7A 119.8(7) . . ?
C9A C6A C5A 122.3(9) . . ?
C7A C6A C5A 117.8(9) . . ?
C8A C7A C6A 119.6(8) . . ?
C11A C8A C7A 121.6(7) . . ?
C6A C9A C10A 119.6(7) . . ?
C11A C10A C9A 120.8(7) . . ?
C8A C11A C10A 118.5(7) . . ?
C8A C11A C12A 119.1(7) . . ?
C10A C11A C12A 122.4(7) . . ?
N13A C12A C11A 113.1(6) . . ?
C12A N13A C14A 115.3(5) . . ?
N13A C14A C15A 115.9(6) . . ?
N13A C14A C15' 117.3(8) . . ?
C15A C14A C15' 38.5(8) . . ?
N16A C15A C14A 114.2(6) . . ?
N16A C15' C14A 114.1(6) . . ?
C44' N16A C15A 138.1(10) . . ?
C44' N16A C15' 110.9(9) . . ?
C15A N16A C15' 39.3(8) . . ?
C44' N16A C17A 68.1(6) . . ?
C15A N16A C17A 112.5(6) . . ?
C15' N16A C17A 138.3(9) . . ?
C44' N16A C17' 109.7(10) . . ?
C15A N16A C17' 69.3(7) . . ?
C15' N16A C17' 105.4(9) . . ?
C17A N16A C17' 45.6(9) . . ?
C44' N16A C44A 43.7(8) . . ?
C15A N16A C44A 106.6(6) . . ?
C15' N16A C44A 70.0(7) . . ?
C17A N16A C44A 108.6(6) . . ?
C17' N16A C44A 136.4(10) . . ?
N16A C17A C18A 113.6(6) . . ?
N16A C17' C18A 113.6(6) . . ?
N19A C18A C17' 114.0(9) . . ?
N19A C18A C17A 114.7(7) . . ?
C17' C18A C17A 44.7(8) . . ?
C18A N19A C20A 112.8(6) . . ?
N19A C20A C21A 112.8(6) . . ?
C22A C21A C24A 119.9(7) . . ?
C22A C21A C20A 118.6(7) . . ?
C24A C21A C20A 121.5(7) . . ?
C21A C22A C23A 119.8(8) . . ?
C26A C23A C22A 120.1(8) . . ?
C21A C24A C25A 119.5(7) . . ?
C26A C25A C24A 120.3(8) . . ?
C25A C26A C23A 120.3(8) . . ?
C25A C26A C27A 119.6(9) . . ?
C23A C26A C27A 120.0(9) . . ?
N28A C27A C26A 114.9(7) . . ?
C27A N28A C29A 115.8(6) . . ?
C30A C29A N28A 113.4(7) . . ?
C29A C30A N1A 115.4(8) . . ?
N1A C31A C32A 120.8(10) . . ?
N33A C32A C31A 118.3(10) . . ?
C34A N33A C32A 119.1(10) . . ?
N33A C34A C35A 116.6(9) . . ?
C36A C35A C38A 119.3(8) . . ?
C36A C35A C34A 122.5(8) . . ?
C38A C35A C34A 118.2(9) . . ?
C35A C36A C37A 120.5(7) . . ?
C36A C37A C40A 120.8(8) . . ?
C39A C38A C35A 120.6(7) . . ?
C38A C39A C40A 120.5(6) . . ?
C39A C40A C37A 118.3(7) . . ?
C39A C40A C41A 121.6(7) . . ?
C37A C40A C41A 120.1(7) . . ?
N42A C41A C40A 112.8(6) . . ?
C41A N42A C43A 113.2(5) . . ?
N42A C43A C44A 113.1(7) . . ?
N42A C43A C44' 116.3(8) . . ?
C44A C43A C44' 42.9(8) . . ?
N16A C44A C43A 114.7(6) . . ?
N16A C44' C43A 114.8(6) . . ?
C2B N1B C31B 111.1(8) . . ?
C2B N1B C30B 110.5(7) . . ?
C31B N1B C30B 108.6(6) . . ?
N1B C2B C3B 114.2(7) . . ?
N4B C3B C2B 111.3(8) . . ?
C3B N4B C5B 110.6(7) . . ?
N4B C5B C6B 112.1(6) . . ?
C9B C6B C7B 118.9(6) . . ?
C9B C6B C5B 121.6(6) . . ?
C7B C6B C5B 119.5(7) . . ?
C8B C7B C6B 120.4(7) . . ?
C7B C8B C11B 121.0(6) . . ?
C10B C9B C6B 119.8(6) . . ?
C9B C10B C11B 121.0(7) . . ?
C8B C11B C10B 118.9(6) . . ?
C8B C11B C12B 119.6(6) . . ?
C10B C11B C12B 121.4(6) . . ?
N13B C12B C11B 114.0(5) . . ?
C12B N13B C14B 113.9(5) . . ?
N13B C14B C15B 114.1(5) . . ?
N13B C14B C15" 119.6(9) . . ?
C15B C14B C15" 41.3(10) . . ?
N16B C15B C14B 113.0(5) . . ?
N16B C15" C14B 113.0(6) . . ?
C17B N16B C15" 139.5(12) . . ?
C17B N16B C15B 110.9(5) . . ?
C15" N16B C15B 42.1(10) . . ?
C17B N16B C17" 46.0(11) . . ?
C15" N16B C17" 106.0(13) . . ?
C15B N16B C17" 67.0(8) . . ?
C17B N16B C44" 66.1(6) . . ?
C15" N16B C44" 116.3(12) . . ?
C15B N16B C44" 145.1(12) . . ?
C17" N16B C44" 109.9(13) . . ?
C17B N16B C44B 109.4(5) . . ?
C15" N16B C44B 68.8(8) . . ?
C15B N16B C44B 107.8(5) . . ?
C17" N16B C44B 136.6(12) . . ?
C44" N16B C44B 48.9(9) . . ?
N16B C17B C18B 114.7(6) . . ?
N16B C17" C18B 114.7(6) . . ?
N19B C18B C17" 113.8(11) . . ?
N19B C18B C17B 114.1(6) . . ?
C17" C18B C17B 45.2(10) . . ?
C18B N19B C20B 112.2(5) . . ?
N19B C20B C21B 112.3(5) . . ?
C24B C21B C22B 118.1(7) . . ?
C24B C21B C20B 122.2(6) . . ?
C22B C21B C20B 119.7(7) . . ?
C23B C22B C21B 120.9(8) . . ?
C26B C23B C22B 120.6(7) . . ?
C21B C24B C25B 120.6(7) . . ?
C26B C25B C24B 120.8(7) . . ?
C23B C26B C25B 119.1(7) . . ?
C23B C26B C27B 119.7(7) . . ?
C25B C26B C27B 121.2(8) . . ?
C26B C27B N28B 112.9(6) . . ?
C29B N28B C27B 111.4(6) . . ?
N28B C29B C30B 111.4(6) . . ?
C29B C30B N1B 113.3(7) . . ?
N1B C31B C32B 115.6(7) . . ?
C31B C32B N33B 113.3(6) . . ?
C34B N33B C32B 112.2(6) . . ?
N33B C34B C35B 115.1(6) . . ?
C36B C35B C38B 118.3(6) . . ?
C36B C35B C34B 117.4(6) . . ?
C38B C35B C34B 124.2(7) . . ?
C37B C36B C35B 121.4(6) . . ?
C36B C37B C40B 120.1(7) . . ?
C39B C38B C35B 120.2(7) . . ?
C40B C39B C38B 120.5(6) . . ?
C39B C40B C37B 119.6(6) . . ?
C39B C40B C41B 120.9(6) . . ?
C37B C40B C41B 119.5(6) . . ?
N42B C41B C40B 111.1(5) . . ?
C43B N42B C41B 113.8(5) . . ?
N42B C43B C44B 112.3(5) . . ?
N42B C43B C44" 112.2(11) . . ?
C44B C43B C44" 48.1(9) . . ?
N16B C44B C43B 114.3(5) . . ?
N16B C44" C43B 114.4(6) . . ?
O3 P1 O1 115.9(3) . . ?
O3 P1 O4 108.3(3) . . ?
O1 P1 O4 110.9(3) . . ?
O3 P1 O2 109.5(3) . . ?
O1 P1 O2 105.9(3) . . ?
O4 P1 O2 105.8(3) . . ?
O5 P2 O6 113.9(3) . . ?
O5 P2 O7 111.3(3) . . ?
O6 P2 O7 110.7(3) . . ?
O5 P2 O8 109.7(3) . . ?
O6 P2 O8 109.7(2) . . ?
O7 P2 O8 100.8(3) . . ?
O9 P3 O11 115.5(4) . . ?
O9 P3 O12 110.5(4) . . ?
O11 P3 O12 110.1(4) . . ?
O9 P3 O10 110.7(4) . . ?
O11 P3 O10 107.5(4) . . ?
O12 P3 O10 101.6(5) . . ?
O14 P4 O13 116.6(3) . . ?
O14 P4 O16 107.3(3) . . ?
O13 P4 O16 110.8(3) . . ?
O14 P4 O15 110.8(3) . . ?
O13 P4 O15 104.9(3) . . ?
O16 P4 O15 106.0(3) . . ?
O1Z C2Z C3Z 154.8(10) . . ?

loop_
_geom_bond_atom_site_label_1
_geom_bond_atom_site_label_2
_geom_bond_distance
_geom_bond_site_symmetry_2
_geom_bond_publ_flag
N1A C31A 1.432(11) . ?
N1A C2A 1.448(11) . ?
N1A C30A 1.482(12) . ?
C2A C3A 1.494(13) . ?
C3A N4A 1.466(10) . ?
N4A C5A 1.417(11) . ?
C5A C6A 1.525(11) . ?
C6A C9A 1.372(13) . ?
C6A C7A 1.380(12) . ?
C7A C8A 1.376(11) . ?
C8A C11A 1.368(11) . ?
C9A C10A 1.392(12) . ?
C10A C11A 1.376(11) . ?
C11A C12A 1.505(10) . ?
C12A N13A 1.432(10) . ?
N13A C14A 1.484(9) . ?
C14A C15A 1.508(5) . ?
C14A C15' 1.509(5) . ?
C15A N16A 1.481(5) . ?
C15' N16A 1.481(6) . ?
N16A C44' 1.480(6) . ?
N16A C17A 1.482(5) . ?
N16A C17' 1.483(6) . ?
N16A C44A 1.484(5) . ?
C17A C18A 1.511(5) . ?
C17' C18A 1.509(5) . ?
C18A N19A 1.483(9) . ?
N19A C20A 1.490(9) . ?
C20A C21A 1.520(10) . ?
C21A C22A 1.384(11) . ?
C21A C24A 1.386(11) . ?
C22A C23A 1.390(12) . ?
C23A C26A 1.374(13) . ?
C24A C25A 1.392(11) . ?
C25A C26A 1.369(12) . ?
C26A C27A 1.526(11) . ?
C27A N28A 1.425(11) . ?
N28A C29A 1.486(9) . ?
C29A C30A 1.475(13) . ?
C31A C32A 1.448(15) . ?
C32A N33A 1.446(11) . ?
N33A C34A 1.366(14) . ?
C34A C35A 1.544(13) . ?
C35A C36A 1.369(13) . ?
C35A C38A 1.390(10) . ?
C36A C37A 1.371(13) . ?
C37A C40A 1.406(11) . ?
C38A C39A 1.378(10) . ?
C39A C40A 1.380(10) . ?
C40A C41A 1.501(11) . ?
C41A N42A 1.482(10) . ?
N42A C43A 1.490(9) . ?
C43A C44A 1.509(5) . ?
C43A C44' 1.510(5) . ?
N1B C2B 1.436(11) . ?
N1B C31B 1.467(11) . ?
N1B C30B 1.505(11) . ?
C2B C3B 1.526(14) . ?
C3B N4B 1.486(10) . ?
N4B C5B 1.502(10) . ?
C5B C6B 1.510(10) . ?
C6B C9B 1.391(10) . ?
C6B C7B 1.392(10) . ?
C7B C8B 1.370(10) . ?
C8B C11B 1.377(10) . ?
C9B C10B 1.380(10) . ?
C10B C11B 1.382(9) . ?
C11B C12B 1.511(9) . ?
C12B N13B 1.469(8) . ?
N13B C14B 1.478(8) . ?
C14B C15B 1.509(5) . ?
C14B C15" 1.509(5) . ?
C15B N16B 1.484(5) . ?
C15" N16B 1.484(5) . ?
N16B C17B 1.483(5) . ?
N16B C17" 1.485(5) . ?
N16B C44" 1.485(5) . ?
N16B C44B 1.487(5) . ?
C17B C18B 1.513(5) . ?
C17" C18B 1.509(5) . ?
C18B N19B 1.492(8) . ?
N19B C20B 1.504(9) . ?
C20B C21B 1.512(10) . ?
C21B C24B 1.381(10) . ?
C21B C22B 1.396(10) . ?
C22B C23B 1.383(11) . ?
C23B C26B 1.371(12) . ?
C24B C25B 1.389(10) . ?
C25B C26B 1.378(11) . ?
C26B C27B 1.497(11) . ?
C27B N28B 1.508(10) . ?
N28B C29B 1.477(10) . ?
C29B C30B 1.500(12) . ?
C31B C32B 1.487(11) . ?
C32B N33B 1.496(9) . ?
N33B C34B 1.490(9) . ?
C34B C35B 1.497(10) . ?
C35B C36B 1.380(10) . ?
C35B C38B 1.398(9) . ?
C36B C37B 1.379(10) . ?
C37B C40B 1.380(9) . ?
C38B C39B 1.389(10) . ?
C39B C40B 1.377(10) . ?
C40B C41B 1.525(9) . ?
C41B N42B 1.491(9) . ?
N42B C43B 1.490(8) . ?
C43B C44B 1.510(5) . ?
C43B C44" 1.510(5) . ?
P1 O3 1.500(6) . ?
P1 O1 1.504(5) . ?
P1 O4 1.552(5) . ?
P1 O2 1.582(5) . ?
P2 O5 1.494(5) . ?
P2 O6 1.522(5) . ?
P2 O7 1.560(5) . ?
P2 O8 1.587(5) . ?
P3 O9 1.472(5) . ?
P3 O11 1.514(6) . ?
P3 O12 1.520(8) . ?
P3 O10 1.560(8) . ?
P4 O14 1.488(6) . ?
P4 O13 1.502(5) . ?
P4 O16 1.551(5) . ?
P4 O15 1.580(6) . ?
O14' O14' 1.18(2) 2_556 ?
O16S O16S 1.77(4) 2_655 ?
O1Z C2Z 1.262(14) . ?
C2Z C3Z 1.554(13) . ?

loop_
_geom_hbond_atom_site_label_D
_geom_hbond_atom_site_label_H
_geom_hbond_atom_site_label_A
_geom_hbond_distance_DH
_geom_hbond_distance_HA
_geom_hbond_distance_DA
_geom_hbond_angle_DHA
_geom_hbond_site_symmetry_A
N4A H4AA Cl1 0.92 2.35 3.143(7) 144.3 .
N4A H4AB Cl7 0.92 2.24 3.153(9) 169.4 .
N4A H4AB Cl7' 0.92 2.10 2.906(17) 146.0 .
N13A H13A Cl3 0.92 2.42 3.207(7) 143.3 .
N13A H13B O9 0.92 2.04 2.829(8) 143.6 .
N19A H19A Cl3 0.92 2.49 3.275(7) 143.0 .
N19A H19A O1S 0.92 2.60 3.061(8) 111.7 .
N19A H19B O1 0.92 1.85 2.764(8) 174.7 .
N28A H28A Cl1 0.92 2.41 3.164(6) 138.8 .
N28A H28B Cl4 0.92 2.33 3.223(8) 164.0 .
N33A H33B Cl1 0.92 2.29 3.146(8) 154.2 .
N42A H42A O9 0.92 1.87 2.762(7) 163.3 .
N42A H42B O1 0.92 1.88 2.781(7) 165.7 .
N4B H4BB Cl2 0.92 2.39 3.203(7) 147.4 .
N4B H4BA O3S 0.92 1.93 2.826(9) 164.8 .
N13B H13C Cl5 0.92 2.37 3.222(7) 154.5 .
N13B H13D O5 0.92 2.17 2.855(8) 130.3 .
N13B H13D O2S 0.92 2.29 2.870(7) 120.9 .
N19B H19C O2S 0.92 2.53 3.064(7) 117.5 .
N19B H19C Cl5 0.92 2.54 3.252(6) 134.1 .
N19B H19D O13 0.92 1.90 2.806(7) 167.6 .
N19B H19D O15 0.92 2.45 3.056(8) 123.2 .
N28B H28D Cl2 0.92 2.32 3.157(6) 150.4 .
N28B H28C Cl6 0.92 2.26 3.163(8) 168.2 .
N33B H33C Cl2 0.92 2.22 3.117(6) 165.4 .
N33B H33D O1Z 0.92 2.11 3.019(10) 168.8 .
N42B H42D O5 0.92 1.78 2.677(7) 163.5 .
N42B H42C O13 0.92 1.84 2.753(7) 171.6 .
O2 H2 O6 0.94 1.75 2.661(6) 162.1 .
O4 H4 O4S 0.89 1.70 2.584(8) 169.8 .
O7 H7 O3 0.79 1.76 2.528(7) 160.5 .
O8 H8 O6 1.02 1.56 2.576(7) 171.5 7_556
O10 H10 O14 0.85 1.68 2.528(10) 179.5 6_566
O11 H11 O7S 1.15 1.49 2.605(10) 160.0 .
O15 H15 O11 1.07 1.51 2.542(8) 160.0 6_565
O16 H16 O5S 0.85 1.87 2.599(9) 143.3 .
O1S H1SA Cl1 0.85 2.71 3.312(5) 129.6 .
O1S H1SB O1 0.85 2.07 2.822(7) 147.7 .
O2S H2SA Cl2 0.85 2.51 3.279(5) 151.2 .
O2S H2SB O13 0.85 2.01 2.784(7) 151.4 .
O3S H3SA Cl5 0.85 3.05 3.167(6) 90.3 5_656
O3S H3SB Cl8 1.06 2.32 2.895(7) 112.2 8
O4S H4SA O4 0.85 2.50 2.584(8) 85.9 .
O4S H4SB Cl4 0.85 2.30 3.104(6) 157.8 .
O5S H5SA Cl6 0.85 2.24 3.088(6) 170.1 .
O5S H5SB Cl2 0.85 2.92 3.301(6) 109.4 .
O6S H6SA Cl5 0.85 2.55 3.117(7) 125.0 .
O6S H6SB O14' 0.85 2.09 2.789(16) 139.0 7_556
O6S H6SB O14' 0.85 2.31 3.102(15) 155.3 8
O7S H7S O14S 0.85 2.20 2.652(17) 113.4 3
O8S H8SA O9S 0.85 2.04 2.718(11) 136.0 6_566
O8S H8SB O13S 0.85 2.04 2.703(13) 133.8 .
O9S H9SA Cl6 0.85 2.60 3.180(9) 126.0 5_666
O9S H9SB O14 0.85 2.08 2.805(9) 142.6 .
O10S H10S Cl6 0.85 2.39 3.127(10) 145.0 .
O10S H10T Cl8 0.85 2.58 3.001(10) 112.1 2_656
O11S H11S Cl7' 0.85 1.85 2.566(18) 139.9 .
O11S H11S Cl7" 0.85 2.12 2.612(18) 116.1 .
O11S H11S Cl7 0.85 2.24 3.055(10) 159.6 .
O11S H11T O3 0.85 1.99 2.722(10) 143.3 4_556
O12S H12S Cl3 0.85 2.28 3.131(11) 179.7 .
O12S H12T O10S 0.85 1.97 2.673(14) 139.7 5_666
O13S H13S Cl8 0.85 2.20 3.051(11) 178.8 .
O13S H13T O8 0.85 2.00 2.847(10) 178.7 4_556
O14S H14S Cl4 0.85 2.54 3.111(12) 125.4 .
O14S H14T O14S 0.85 2.09 2.57(3) 115.1 2_556
O14' H14' Cl4 0.85 2.47 3.321(13) 179.5 .
O14' H14" O6S 0.85 1.94 2.789(16) 179.4 7_556
O15S H15T Cl8 0.85 3.17 3.61(2) 115.1 .
O15S H15T O10S 0.85 1.71 2.542(19) 165.3 2_656
O16S H16S O6S 0.85 2.21 3.06(2) 178.2 .
O16S H16T Cl7" 0.85 2.13 2.98(2) 178.3 8
O1Z H1Z O11S 0.84 2.56 2.806(11) 97.9 4_546
O1Z H1Z Cl7" 0.84 2.37 3.044(16) 137.9 4_546

loop_
_geom_torsion_atom_site_label_1
_geom_torsion_atom_site_label_2
_geom_torsion_atom_site_label_3
_geom_torsion_atom_site_label_4
_geom_torsion
_geom_torsion_site_symmetry_1
_geom_torsion_site_symmetry_2
_geom_torsion_site_symmetry_3
_geom_torsion_site_symmetry_4
_geom_torsion_publ_flag
C31A N1A C2A C3A 78.5(11) . . . . ?
C30A N1A C2A C3A -161.0(9) . . . . ?
N1A C2A C3A N4A 54.5(13) . . . . ?
C2A C3A N4A C5A 174.0(10) . . . . ?
C3A N4A C5A C6A 172.1(9) . . . . ?
N4A C5A C6A C9A 81.8(12) . . . . ?
N4A C5A C6A C7A -102.2(12) . . . . ?
C9A C6A C7A C8A 0.3(11) . . . . ?
C5A C6A C7A C8A -175.8(7) . . . . ?
C6A C7A C8A C11A 0.4(11) . . . . ?
C7A C6A C9A C10A 0.3(11) . . . . ?
C5A C6A C9A C10A 176.2(7) . . . . ?
C6A C9A C10A C11A -1.6(12) . . . . ?
C7A C8A C11A C10A -1.6(11) . . . . ?
C7A C8A C11A C12A 177.6(7) . . . . ?
C9A C10A C11A C8A 2.2(11) . . . . ?
C9A C10A C11A C12A -177.0(7) . . . . ?
C8A C11A C12A N13A 81.0(9) . . . . ?
C10A C11A C12A N13A -99.8(9) . . . . ?
C11A C12A N13A C14A -179.6(7) . . . . ?
C12A N13A C14A C15A -160.8(8) . . . . ?
C12A N13A C14A C15' 156.0(9) . . . . ?
N13A C14A C15A N16A -45.3(11) . . . . ?
C15' C14A C15A N16A 56.9(8) . . . . ?
N13A C14A C15' N16A 41.2(16) . . . . ?
C15A C14A C15' N16A -56.8(8) . . . . ?
C14A C15A N16A C44' -115.8(10) . . . . ?
C14A C15A N16A C15' -57.1(8) . . . . ?
C14A C15A N16A C17A 162.5(8) . . . . ?
C14A C15A N16A C17' 147.4(13) . . . . ?
C14A C15A N16A C44A -78.6(10) . . . . ?
C14A C15' N16A C44' -160.6(11) . . . . ?
C14A C15' N16A C15A 57.0(8) . . . . ?
C14A C15' N16A C17A 119.3(12) . . . . ?
C14A C15' N16A C17' 80.7(16) . . . . ?
C14A C15' N16A C44A -144.9(16) . . . . ?
C44' N16A C17A C18A 154.7(12) . . . . ?
C15A N16A C17A C18A -70.7(10) . . . . ?
C15' N16A C17A C18A -108.0(11) . . . . ?
C17' N16A C17A C18A -50.6(9) . . . . ?
C44A N16A C17A C18A 171.6(7) . . . . ?
C44' N16A C17' C18A 75.7(17) . . . . ?
C15A N16A C17' C18A -149.1(17) . . . . ?
C15' N16A C17' C18A -164.8(12) . . . . ?
C17A N16A C17' C18A 50.7(9) . . . . ?
C44A N16A C17' C18A 118.2(12) . . . . ?
N16A C17' C18A N19A 51.1(17) . . . . ?
N16A C17' C18A C17A -50.4(9) . . . . ?
N16A C17A C18A N19A -49.5(11) . . . . ?
N16A C17A C18A C17' 50.5(9) . . . . ?
C17' C18A N19A C20A 150.0(9) . . . . ?
C17A C18A N19A C20A -160.6(7) . . . . ?
C18A N19A C20A C21A 176.2(6) . . . . ?
N19A C20A C21A C22A -105.3(8) . . . . ?
N19A C20A C21A C24A 76.9(9) . . . . ?
C24A C21A C22A C23A 2.3(12) . . . . ?
C20A C21A C22A C23A -175.6(8) . . . . ?
C21A C22A C23A C26A -0.8(14) . . . . ?
C22A C21A C24A C25A -1.5(11) . . . . ?
C20A C21A C24A C25A 176.3(7) . . . . ?
C21A C24A C25A C26A -0.8(11) . . . . ?
C24A C25A C26A C23A 2.4(12) . . . . ?
C24A C25A C26A C27A -176.7(7) . . . . ?
C22A C23A C26A C25A -1.6(13) . . . . ?
C22A C23A C26A C27A 177.5(8) . . . . ?
C25A C26A C27A N28A -98.1(11) . . . . ?
C23A C26A C27A N28A 82.8(12) . . . . ?
C26A C27A N28A C29A 176.1(8) . . . . ?
C27A N28A C29A C30A 179.0(9) . . . . ?
N28A C29A C30A N1A 51.3(12) . . . . ?
C31A N1A C30A C29A -158.2(8) . . . . ?
C2A N1A C30A C29A 79.0(10) . . . . ?
C2A N1A C31A C32A -163.6(10) . . . . ?
C30A N1A C31A C32A 75.3(12) . . . . ?
N1A C31A C32A N33A 55.9(18) . . . . ?
C31A C32A N33A C34A 103.7(14) . . . . ?
C32A N33A C34A C35A 174.0(11) . . . . ?
N33A C34A C35A C36A -86.1(13) . . . . ?
N33A C34A C35A C38A 94.1(13) . . . . ?
C38A C35A C36A C37A -2.6(12) . . . . ?
C34A C35A C36A C37A 177.6(8) . . . . ?
C35A C36A C37A C40A 1.7(12) . . . . ?
C36A C35A C38A C39A 0.7(11) . . . . ?
C34A C35A C38A C39A -179.5(7) . . . . ?
C35A C38A C39A C40A 2.0(11) . . . . ?
C38A C39A C40A C37A -2.9(10) . . . . ?
C38A C39A C40A C41A 178.9(7) . . . . ?
C36A C37A C40A C39A 1.0(11) . . . . ?
C36A C37A C40A C41A 179.3(7) . . . . ?
C39A C40A C41A N42A -52.3(10) . . . . ?
C37A C40A C41A N42A 129.5(7) . . . . ?
C40A C41A N42A C43A -171.6(6) . . . . ?
C41A N42A C43A C44A -157.9(7) . . . . ?
C41A N42A C43A C44' 154.7(9) . . . . ?
C44' N16A C44A C43A -51.7(9) . . . . ?
C15A N16A C44A C43A 164.0(8) . . . . ?
C15' N16A C44A C43A 149.7(12) . . . . ?
C17A N16A C44A C43A -74.6(10) . . . . ?
C17' N16A C44A C43A -118.7(11) . . . . ?
N42A C43A C44A N16A -53.0(11) . . . . ?
C44' C43A C44A N16A 51.4(9) . . . . ?
C15A N16A C44' C43A 108.7(13) . . . . ?
C15' N16A C44' C43A 73.3(17) . . . . ?
C17A N16A C44' C43A -151.6(16) . . . . ?
C17' N16A C44' C43A -170.6(11) . . . . ?
C44A N16A C44' C43A 51.8(9) . . . . ?
N42A C43A C44' N16A 44.7(17) . . . . ?
C44A C43A C44' N16A -51.7(9) . . . . ?
C31B N1B C2B C3B 73.1(9) . . . . ?
C30B N1B C2B C3B -166.2(8) . . . . ?
N1B C2B C3B N4B 58.8(11) . . . . ?
C2B C3B N4B C5B 176.4(7) . . . . ?
C3B N4B C5B C6B 170.7(7) . . . . ?
N4B C5B C6B C9B 89.3(8) . . . . ?
N4B C5B C6B C7B -92.3(8) . . . . ?
C9B C6B C7B C8B 1.2(10) . . . . ?
C5B C6B C7B C8B -177.2(7) . . . . ?
C6B C7B C8B C11B -0.6(10) . . . . ?
C7B C6B C9B C10B -0.9(10) . . . . ?
C5B C6B C9B C10B 177.4(7) . . . . ?
C6B C9B C10B C11B 0.1(10) . . . . ?
C7B C8B C11B C10B -0.3(10) . . . . ?
C7B C8B C11B C12B 175.0(6) . . . . ?
C9B C10B C11B C8B 0.6(10) . . . . ?
C9B C10B C11B C12B -174.7(6) . . . . ?
C8B C11B C12B N13B 81.2(8) . . . . ?
C10B C11B C12B N13B -103.5(7) . . . . ?
C11B C12B N13B C14B -176.2(6) . . . . ?
C12B N13B C14B C15B -167.3(6) . . . . ?
C12B N13B C14B C15" 146.4(12) . . . . ?
N13B C14B C15B N16B -53.3(9) . . . . ?
C15" C14B C15B N16B 54.8(11) . . . . ?
N13B C14B C15" N16B 39(2) . . . . ?
C15B C14B C15" N16B -54.8(11) . . . . ?
C14B C15" N16B C17B 116.5(14) . . . . ?
C14B C15" N16B C15B 54.9(11) . . . . ?
C14B C15" N16B C17" 77(2) . . . . ?
C14B C15" N16B C44" -160.2(14) . . . . ?
C14B C15" N16B C44B -148(2) . . . . ?
C14B C15B N16B C17B 162.7(6) . . . . ?
C14B C15B N16B C15" -55.0(11) . . . . ?
C14B C15B N16B C17" 148.6(14) . . . . ?
C14B C15B N16B C44" -119.3(10) . . . . ?
C14B C15B N16B C44B -77.6(8) . . . . ?
C15" N16B C17B C18B -106.3(12) . . . . ?
C15B N16B C17B C18B -67.2(8) . . . . ?
C17" N16B C17B C18B -49.0(12) . . . . ?
C44" N16B C17B C18B 150.5(14) . . . . ?
C44B N16B C17B C18B 174.0(6) . . . . ?
C17B N16B C17" C18B 49.2(12) . . . . ?
C15" N16B C17" C18B -165.5(17) . . . . ?
C15B N16B C17" C18B -149(2) . . . . ?
C44" N16B C17" C18B 68(2) . . . . ?
C44B N16B C17" C18B 118.7(15) . . . . ?
N16B C17" C18B N19B 52(2) . . . . ?
N16B C17" C18B C17B -48.8(12) . . . . ?
N16B C17B C18B N19B -51.4(9) . . . . ?
N16B C17B C18B C17" 48.9(12) . . . . ?
C17" C18B N19B C20B 147.7(10) . . . . ?
C17B C18B N19B C20B -162.6(6) . . . . ?
C18B N19B C20B C21B 179.1(6) . . . . ?
N19B C20B C21B C24B 72.0(8) . . . . ?
N19B C20B C21B C22B -109.9(7) . . . . ?
C24B C21B C22B C23B 1.4(11) . . . . ?
C20B C21B C22B C23B -176.8(7) . . . . ?
C21B C22B C23B C26B -1.2(12) . . . . ?
C22B C21B C24B C25B -0.2(10) . . . . ?
C20B C21B C24B C25B 178.0(6) . . . . ?
C21B C24B C25B C26B -1.4(11) . . . . ?
C22B C23B C26B C25B -0.4(11) . . . . ?
C22B C23B C26B C27B 178.2(7) . . . . ?
C24B C25B C26B C23B 1.7(11) . . . . ?
C24B C25B C26B C27B -176.9(7) . . . . ?
C23B C26B C27B N28B 85.8(10) . . . . ?
C25B C26B C27B N28B -95.7(9) . . . . ?
C26B C27B N28B C29B 172.8(8) . . . . ?
C27B N28B C29B C30B -176.5(8) . . . . ?
N28B C29B C30B N1B 62.0(10) . . . . ?
C2B N1B C30B C29B 73.5(9) . . . . ?
C31B N1B C30B C29B -164.3(7) . . . . ?
C2B N1B C31B C32B -163.9(7) . . . . ?
C30B N1B C31B C32B 74.3(8) . . . . ?
N1B C31B C32B N33B 69.6(10) . . . . ?
C31B C32B N33B C34B 175.8(7) . . . . ?
C32B N33B C34B C35B 170.3(7) . . . . ?
N33B C34B C35B C36B -148.2(7) . . . . ?
N33B C34B C35B C38B 34.2(10) . . . . ?
C38B C35B C36B C37B -0.2(10) . . . . ?
C34B C35B C36B C37B -178.0(6) . . . . ?
C35B C36B C37B C40B -0.7(10) . . . . ?
C36B C35B C38B C39B 1.2(10) . . . . ?
C34B C35B C38B C39B 178.8(7) . . . . ?
C35B C38B C39B C40B -1.3(11) . . . . ?
C38B C39B C40B C37B 0.3(10) . . . . ?
C38B C39B C40B C41B 177.3(6) . . . . ?
C36B C37B C40B C39B 0.7(10) . . . . ?
C36B C37B C40B C41B -176.3(6) . . . . ?
C39B C40B C41B N42B -69.3(8) . . . . ?
C37B C40B C41B N42B 107.7(7) . . . . ?
C40B C41B N42B C43B -163.6(6) . . . . ?
C41B N42B C43B C44B -151.9(6) . . . . ?
C41B N42B C43B C44" 155.8(9) . . . . ?
C17B N16B C44B C43B -74.7(8) . . . . ?
C15" N16B C44B C43B 148.6(13) . . . . ?
C15B N16B C44B C43B 164.6(6) . . . . ?
C17" N16B C44B C43B -120.4(12) . . . . ?
C44" N16B C44B C43B -45.8(11) . . . . ?
N42B C43B C44B N16B -54.8(8) . . . . ?
C44" C43B C44B N16B 45.5(11) . . . . ?
C17B N16B C44" C43B -164(2) . . . . ?
C15" N16B C44" C43B 61(2) . . . . ?
C15B N16B C44" C43B 103.1(17) . . . . ?
C17" N16B C44" C43B -179.0(15) . . . . ?
C44B N16B C44" C43B 45.8(11) . . . . ?
N42B C43B C44" N16B 55(2) . . . . ?
C44B C43B C44" N16B -45.7(11) . . . . ?
